data_7234565
loop_
_publ_author_name
'Xiaojun Yin'
'Dongcheng Chen'
'Qiming Peng'
'Yepeng Xiang'
'Guohua Xie'
'Zece Zhu'
'Cheng Zhong'
'Feng Li'
'Shijian Su'
'Chuluo Yang'

_publ_section_title
;
 Rational utilization of intramolecular and intermolecular hydrogen bonds
 to achieve desirable electron transporting materials with high mobility
 and high triplet energy
;
_journal_name_full 'Journal of Materials Chemistry C'
_journal_page_first 1482
_journal_page_last 1489
_journal_paper_doi 10.1039/C5TC04198H
_journal_volume 4
_journal_year 2016
_chemical_compound_source no
_chemical_formula_moiety 'C36 H24 N6'
_chemical_formula_sum 'C36 H24 N6'
_chemical_formula_weight 540.61
_chemical_melting_point 247
_chemical_name_common TPM-TPB
_chemical_name_systematic 1,3,5-tri(3-(pyrimidin-5-yl)phenyl)benzene
_chemical_properties_physical no
_space_group_IT_number 14
_space_group_name_Hall '-P 2ybc'
_space_group_name_H-M_alt 'P 1 21/c 1'
_symmetry_cell_setting monoclinic
_symmetry_space_group_name_H-M 'P 1 21/c 1'
_atom_sites_solution_hydrogens geom
_atom_sites_solution_primary direct
_atom_sites_solution_secondary difmap
_cell_angle_alpha 90.00
_cell_angle_beta 102.006(8)
_cell_angle_gamma 90.00
_cell_formula_units_Z 4
_cell_length_a 13.250(8)
_cell_length_b 9.163(6)
_cell_length_c 23.928(15)
_cell_measurement_temperature 296(2)
_cell_volume 2842(3)
_computing_structure_refinement 'SHELXL-97 (Sheldrick, 1997)'
_computing_structure_solution 'SHELXS-97 (Sheldrick, 1990)'
_diffrn_ambient_temperature 296(2)
_diffrn_measured_fraction_theta_full 0.985
_diffrn_measured_fraction_theta_max 0.985
_diffrn_measurement_device_type 'CCD detector'
_diffrn_radiation_monochromator graphite
_diffrn_radiation_source 'fine-focus sealed tube'
_diffrn_radiation_type MoK\a
_diffrn_radiation_wavelength 0.71073
_diffrn_reflns_av_R_equivalents 0.0392
_diffrn_reflns_av_sigmaI/netI 0.0362
_diffrn_reflns_limit_h_max 13
_diffrn_reflns_limit_h_min -13
_diffrn_reflns_limit_k_max 9
_diffrn_reflns_limit_k_min -9
_diffrn_reflns_limit_l_max 25
_diffrn_reflns_limit_l_min -25
_diffrn_reflns_number 12917
_diffrn_reflns_theta_full 21.92
_diffrn_reflns_theta_max 21.92
_diffrn_reflns_theta_min 1.57
_exptl_absorpt_coefficient_mu 0.077
_exptl_crystal_colour white
_exptl_crystal_density_diffrn 1.264
_exptl_crystal_density_method 'not measured'
_exptl_crystal_description block
_exptl_crystal_F_000 1128
_exptl_crystal_recrystallization_method Sublimation
_refine_diff_density_max 0.465
_refine_diff_density_min -0.387
_refine_diff_density_rms 0.069
_refine_ls_extinction_method none
_refine_ls_goodness_of_fit_ref 1.081
_refine_ls_hydrogen_treatment mixed
_refine_ls_matrix_type full
_refine_ls_number_parameters 404
_refine_ls_number_reflns 3393
_refine_ls_number_restraints 24
_refine_ls_restrained_S_all 1.084
_refine_ls_R_factor_all 0.0800
_refine_ls_R_factor_gt 0.0585
_refine_ls_shift/su_max 0.000
_refine_ls_shift/su_mean 0.000
_refine_ls_structure_factor_coef Fsqd
_refine_ls_weighting_details 'calc w=1/[\s^2^(Fo^2^)+(0.1346P)^2^+0.4509P] where P=(Fo^2^+2Fc^2^)/3'
_refine_ls_weighting_scheme calc
_refine_ls_wR_factor_gt 0.1800
_refine_ls_wR_factor_ref 0.2034
_reflns_number_gt 2526
_reflns_number_total 3393
_reflns_threshold_expression >2sigma(I)
_cod_data_source_file J-Mater-Chem-C-2016-4-1482.cif
_cod_data_source_block tpb2015003a
_cod_depositor_comments
;
The following automatic conversions were performed:

data item '_symmetry_cell_setting' value 'Monoclinic' was changed to
'monoclinic' in accordance with the built-in table derived from the
CIF Core dictionary named 'cif_core.dic' version 2.4.5 last updated
on 2014-11-21.

Automatic conversion script
Id: cif_fix_values 6909 2019-04-08 15:41:33Z antanas 
;
_cod_original_sg_symbol_H-M P2(1)/c
_cod_database_code 7234565

loop_
_symmetry_equiv_pos_as_xyz
'x, y, z'
'-x, y+1/2, -z+1/2'
'-x, -y, -z'
'x, -y-1/2, z-1/2'

loop_
_atom_site_label
_atom_site_type_symbol
_atom_site_fract_x
_atom_site_fract_y
_atom_site_fract_z
_atom_site_U_iso_or_equiv
_atom_site_adp_type
_atom_site_occupancy
_atom_site_symmetry_multiplicity
_atom_site_calc_flag
_atom_site_refinement_flags
_atom_site_disorder_assembly
_atom_site_disorder_group
C1 C 0.8935(2) 0.6681(3) 1.03657(12) 0.0491(8) Uani 1 1 d . . .
C13 C 0.8223(2) 0.5557(3) 0.88123(12) 0.0489(8) Uani 1 1 d . . .
C4 C 0.9756(2) 0.6841(3) 0.93882(12) 0.0477(8) Uani 1 1 d . . .
H4 H 1.0034 0.6887 0.9062 0.057 Uiso 1 1 calc R . .
C20 C 1.2026(2) 0.7567(3) 0.96196(12) 0.0483(8) Uani 1 1 d . . .
H20 H 1.1855 0.6724 0.9404 0.058 Uiso 1 1 calc R . .
C3 C 0.8802(2) 0.6191(3) 0.93544(12) 0.0449(7) Uani 1 1 d . . .
C7 C 0.8492(2) 0.6563(3) 1.08829(13) 0.0514(8) Uani 1 1 d . . .
C2 C 0.8400(2) 0.6127(3) 0.98458(13) 0.0510(8) Uani 1 1 d . . .
H2 H 0.7756 0.5703 0.9827 0.061 Uiso 1 1 calc R . .
C19 C 1.1322(2) 0.8142(3) 0.99171(12) 0.0459(8) Uani 1 1 d . . .
C5 C 1.0311(2) 0.7429(3) 0.98973(12) 0.0446(7) Uani 1 1 d . . .
C6 C 0.9893(2) 0.7327(3) 1.03837(13) 0.0488(8) Uani 1 1 d . . .
H6 H 1.0261 0.7697 1.0728 0.059 Uiso 1 1 calc R . .
C8 C 0.9106(2) 0.6234(3) 1.14126(13) 0.0529(8) Uani 1 1 d . . .
H8 H 0.9812 0.6114 1.1443 0.063 Uiso 1 1 calc R . .
C24 C 1.1599(2) 0.9405(3) 1.02350(14) 0.0584(9) Uani 1 1 d . . .
H24 H 1.1143 0.9811 1.0439 0.070 Uiso 1 1 calc R . .
C14 C 0.7618(2) 0.4313(3) 0.88154(13) 0.0515(8) Uani 1 1 d . A .
H14 H 0.7603 0.3867 0.9163 0.062 Uiso 1 1 calc R . .
C21 C 1.2985(2) 0.8223(3) 0.96365(13) 0.0552(9) Uani 1 1 d . . .
C12 C 0.7440(3) 0.6745(4) 1.08515(15) 0.0691(10) Uani 1 1 d . . .
H12 H 0.7009 0.6975 1.0504 0.083 Uiso 1 1 calc R . .
C9 C 0.8695(3) 0.6079(3) 1.19009(13) 0.0588(9) Uani 1 1 d . . .
C23 C 1.2540(3) 1.0063(4) 1.02511(16) 0.0714(10) Uani 1 1 d . . .
H23 H 1.2717 1.0904 1.0467 0.086 Uiso 1 1 calc R . .
C15 C 0.7040(2) 0.3720(4) 0.83190(14) 0.0587(9) Uani 1 1 d . . .
C10 C 0.7644(3) 0.6263(4) 1.18551(16) 0.0757(11) Uani 1 1 d . . .
H10 H 0.7356 0.6169 1.2176 0.091 Uiso 1 1 calc R . .
C25 C 0.9360(3) 0.5751(3) 1.24614(13) 0.0621(9) Uani 1 1 d . . .
C33 C 1.3728(2) 0.7572(3) 0.93222(15) 0.0591(9) Uani 1 1 d . . .
C18 C 0.8253(3) 0.6164(4) 0.82875(14) 0.0729(10) Uani 1 1 d . A .
H18 H 0.8650 0.6993 0.8270 0.087 Uiso 1 1 calc R . .
N5 N 1.4134(3) 0.6647(4) 0.84604(15) 0.0951(11) Uani 1 1 d . . .
N2 N 0.9616(4) 0.4591(4) 1.33775(15) 0.0965(11) Uani 1 1 d . . .
C11 C 0.7030(3) 0.6585(5) 1.13328(19) 0.0867(12) Uani 1 1 d . . .
H11 H 0.6323 0.6698 1.1303 0.104 Uiso 1 1 calc R . .
C22 C 1.3221(3) 0.9474(4) 0.99458(16) 0.0699(10) Uani 1 1 d . . .
H22 H 1.3848 0.9936 0.9951 0.084 Uiso 1 1 calc R . .
N6 N 1.5443(3) 0.6781(5) 0.9309(2) 0.1081(13) Uani 1 1 d . . .
C17 C 0.7703(3) 0.5553(5) 0.77886(16) 0.0916(13) Uani 1 1 d . . .
H17 H 0.7749 0.5959 0.7438 0.110 Uiso 1 1 calc R A .
C28 C 0.9035(4) 0.4890(4) 1.28657(17) 0.0832(11) Uani 1 1 d . . .
H28 H 0.8374 0.4498 1.2775 0.100 Uiso 1 1 calc R . .
C16 C 0.7089(3) 0.4353(5) 0.78052(15) 0.0787(11) Uani 1 1 d . A .
H16 H 0.6706 0.3969 0.7468 0.094 Uiso 1 1 calc R . .
C34 C 1.3465(3) 0.7183(5) 0.87577(18) 0.0781(11) Uani 1 1 d . . .
H34 H 1.2781 0.7297 0.8570 0.094 Uiso 1 1 calc R . .
C26 C 1.0339(3) 0.6290(5) 1.26385(16) 0.0845(12) Uani 1 1 d . . .
H26 H 1.0601 0.6877 1.2385 0.101 Uiso 1 1 calc R . .
N1 N 1.0940(3) 0.6036(4) 1.31447(14) 0.0979(11) Uani 1 1 d . . .
C27 C 1.0538(5) 0.5175(5) 1.34857(17) 0.0919(14) Uani 1 1 d . . .
H27 H 1.0954 0.4961 1.3839 0.110 Uiso 1 1 calc R . .
C35 C 1.5093(4) 0.6480(5) 0.8764(3) 0.1008(15) Uani 1 1 d . . .
H35 H 1.5572 0.6105 0.8568 0.121 Uiso 1 1 calc R . .
C36 C 1.4752(3) 0.7335(5) 0.95751(19) 0.0884(12) Uani 1 1 d . . .
H36 H 1.4969 0.7583 0.9958 0.106 Uiso 1 1 calc R . .
C29 C 0.6318(2) 0.2484(3) 0.83919(14) 0.0659(15) Uani 0.791(4) 1 d PG A 1
C30 C 0.5836(2) 0.2437(3) 0.88550(13) 0.0845(16) Uani 0.791(4) 1 d PG A 1
H30 H 0.5978 0.3150 0.9137 0.101 Uiso 0.791(4) 1 calc PR A 1
N3 N 0.5142(2) 0.1324(4) 0.88963(15) 0.115(2) Uani 0.791(4) 1 d PG A 1
C31 C 0.4931(3) 0.0259(4) 0.8475(2) 0.134(3) Uani 0.791(4) 1 d PG A 1
H31 H 0.4466 -0.0485 0.8502 0.160 Uiso 0.791(4) 1 calc PR A 1
N4 N 0.5413(3) 0.0307(4) 0.80115(17) 0.158(4) Uani 0.791(4) 1 d PG A 1
C32 C 0.6106(3) 0.1419(4) 0.79702(13) 0.108(2) Uani 0.791(4) 1 d PG A 1
H32 H 0.6429 0.1451 0.7660 0.130 Uiso 0.791(4) 1 calc PR A 1
C29B C 0.6490(3) 0.2483(4) 0.81791(16) 0.050(5) Uani 0.209(4) 1 d PG A 2
C30B C 0.6958(2) 0.1096(4) 0.84289(19) 0.076(6) Uani 0.209(4) 1 d PG A 2
H30B H 0.7627 0.1138 0.8645 0.091 Uiso 0.209(4) 1 calc PR A 2
N3B N 0.6499(3) -0.0197(3) 0.8369(2) 0.147(8) Uani 0.209(4) 1 d PGU A 2
C31B C 0.5351(3) 0.0065(3) 0.80934(19) 0.078(8) Uani 0.209(4) 1 d PGU A 2
H31B H 0.4927 -0.0752 0.8072 0.093 Uiso 0.209(4) 1 calc PR A 2
N4B N 0.4822(3) 0.1446(5) 0.78554(15) 0.136(8) Uani 0.209(4) 1 d PGU A 2
C32B C 0.5401(3) 0.2444(4) 0.78837(13) 0.071(5) Uani 0.209(4) 1 d PGU A 2
H32B H 0.5137 0.3296 0.7698 0.085 Uiso 0.209(4) 1 calc PR A 2

loop_
_atom_site_aniso_label
_atom_site_aniso_U_11
_atom_site_aniso_U_22
_atom_site_aniso_U_33
_atom_site_aniso_U_23
_atom_site_aniso_U_13
_atom_site_aniso_U_12
C1 0.0492(18) 0.0489(18) 0.0482(19) 0.0011(14) 0.0075(14) 0.0087(14)
C13 0.0487(17) 0.0507(18) 0.0457(18) 0.0057(14) 0.0061(14) -0.0013(14)
C4 0.0532(19) 0.0480(18) 0.0416(18) 0.0031(14) 0.0090(14) 0.0033(15)
C20 0.0483(18) 0.0459(18) 0.0489(18) 0.0040(14) 0.0058(14) 0.0018(14)
C3 0.0411(17) 0.0439(17) 0.0471(18) 0.0028(13) 0.0031(13) 0.0022(13)
C7 0.0516(19) 0.0537(18) 0.050(2) 0.0000(14) 0.0131(15) 0.0046(14)
C2 0.0440(17) 0.0537(19) 0.054(2) 0.0014(15) 0.0073(15) -0.0004(14)
C19 0.0447(17) 0.0434(18) 0.0452(17) 0.0063(14) -0.0009(13) 0.0008(14)
C5 0.0425(17) 0.0431(17) 0.0475(18) 0.0026(14) 0.0075(14) 0.0052(13)
C6 0.0482(18) 0.0476(18) 0.0477(18) -0.0013(14) 0.0033(14) 0.0046(14)
C8 0.0538(19) 0.0533(19) 0.053(2) -0.0027(15) 0.0143(16) 0.0004(15)
C24 0.054(2) 0.0510(19) 0.067(2) -0.0066(16) 0.0050(15) 0.0042(16)
C14 0.0436(17) 0.0549(19) 0.0529(19) 0.0083(15) 0.0026(14) 0.0004(15)
C21 0.0453(19) 0.054(2) 0.063(2) 0.0124(16) 0.0055(15) -0.0061(15)
C12 0.054(2) 0.089(3) 0.066(2) 0.0044(19) 0.0132(17) 0.0094(18)
C9 0.073(2) 0.0553(19) 0.052(2) -0.0032(15) 0.0196(17) -0.0046(16)
C23 0.065(2) 0.050(2) 0.092(3) -0.0120(18) 0.001(2) -0.0102(18)
C15 0.0461(18) 0.056(2) 0.067(2) -0.0029(18) -0.0057(16) 0.0035(16)
C10 0.080(3) 0.091(3) 0.065(3) -0.004(2) 0.037(2) -0.003(2)
C25 0.094(3) 0.0483(19) 0.048(2) -0.0027(16) 0.0231(18) -0.0020(18)
C33 0.0407(19) 0.062(2) 0.073(2) 0.0137(17) 0.0085(16) -0.0025(15)
C18 0.088(3) 0.070(2) 0.055(2) 0.0102(18) 0.0021(18) -0.023(2)
N5 0.081(2) 0.119(3) 0.093(3) 0.006(2) 0.036(2) 0.005(2)
N2 0.147(3) 0.083(2) 0.060(2) 0.0133(18) 0.021(2) -0.005(3)
C11 0.060(2) 0.116(3) 0.092(3) 0.003(2) 0.034(2) 0.009(2)
C22 0.051(2) 0.063(2) 0.092(3) 0.001(2) 0.0063(19) -0.0147(18)
N6 0.062(2) 0.154(4) 0.112(3) 0.015(3) 0.026(2) 0.021(2)
C17 0.117(3) 0.104(3) 0.048(2) 0.007(2) 0.003(2) -0.025(3)
C28 0.111(3) 0.072(3) 0.070(3) 0.006(2) 0.027(2) -0.010(2)
C16 0.084(3) 0.088(3) 0.054(2) -0.005(2) -0.0089(18) -0.014(2)
C34 0.055(2) 0.104(3) 0.077(3) 0.011(2) 0.015(2) 0.005(2)
C26 0.107(3) 0.085(3) 0.058(3) 0.014(2) 0.010(2) -0.021(2)
N1 0.131(3) 0.098(3) 0.054(2) 0.0105(19) -0.004(2) -0.023(2)
C27 0.150(5) 0.068(3) 0.052(3) -0.001(2) 0.008(3) 0.008(3)
C35 0.076(3) 0.111(4) 0.127(4) 0.015(3) 0.049(3) 0.021(3)
C36 0.058(2) 0.117(3) 0.090(3) 0.008(2) 0.014(2) 0.006(2)
C29 0.060(3) 0.062(3) 0.062(3) 0.007(2) -0.019(3) -0.005(2)
C30 0.062(3) 0.093(4) 0.091(4) 0.020(3) -0.001(3) -0.016(3)
N3 0.070(3) 0.130(4) 0.133(4) 0.056(4) -0.010(3) -0.030(3)
C31 0.131(6) 0.115(6) 0.129(6) 0.019(5) -0.034(5) -0.046(5)
N4 0.177(8) 0.108(5) 0.166(6) -0.004(5) -0.017(5) -0.103(5)
C32 0.116(5) 0.098(5) 0.093(4) -0.002(4) -0.018(4) -0.017(4)
C29B 0.072(11) 0.061(12) 0.013(8) -0.011(7) 0.000(7) -0.023(9)
C30B 0.090(13) 0.048(10) 0.086(13) -0.005(9) 0.014(10) -0.035(9)
N3B 0.151(12) 0.131(11) 0.154(12) 0.015(9) 0.019(9) -0.014(9)
C31B 0.072(11) 0.098(11) 0.068(10) 0.016(8) 0.027(8) -0.016(8)
N4B 0.139(11) 0.138(11) 0.132(11) 0.016(9) 0.030(9) -0.019(9)
C32B 0.049(8) 0.072(8) 0.089(9) -0.004(7) 0.008(7) -0.031(7)

loop_
_atom_type_symbol
_atom_type_description
_atom_type_scat_dispersion_real
_atom_type_scat_dispersion_imag
_atom_type_scat_source
C C 0.0033 0.0016 'International Tables Vol C Tables 4.2.6.8 and 6.1.1.4'
H H 0.0000 0.0000 'International Tables Vol C Tables 4.2.6.8 and 6.1.1.4'
N N 0.0061 0.0033 'International Tables Vol C Tables 4.2.6.8 and 6.1.1.4'

loop_
_geom_angle_atom_site_label_1
_geom_angle_atom_site_label_2
_geom_angle_atom_site_label_3
_geom_angle
_geom_angle_site_symmetry_1
_geom_angle_site_symmetry_3
C2 C1 C6 118.2(3) . .
C2 C1 C7 120.3(3) . .
C6 C1 C7 121.5(3) . .
C18 C13 C14 117.3(3) . .
C18 C13 C3 122.0(3) . .
C14 C13 C3 120.6(3) . .
C3 C4 C5 121.8(3) . .
C19 C20 C21 121.6(3) . .
C4 C3 C2 118.3(3) . .
C4 C3 C13 121.3(3) . .
C2 C3 C13 120.3(3) . .
C8 C7 C12 117.8(3) . .
C8 C7 C1 121.3(3) . .
C12 C7 C1 120.9(3) . .
C3 C2 C1 121.8(3) . .
C20 C19 C24 117.8(3) . .
C20 C19 C5 121.0(3) . .
C24 C19 C5 121.2(3) . .
C6 C5 C4 118.4(3) . .
C6 C5 C19 121.1(3) . .
C4 C5 C19 120.5(3) . .
C5 C6 C1 121.4(3) . .
C7 C8 C9 122.0(3) . .
C23 C24 C19 120.9(3) . .
C15 C14 C13 122.2(3) . .
C22 C21 C20 118.7(3) . .
C22 C21 C33 120.8(3) . .
C20 C21 C33 120.5(3) . .
C11 C12 C7 120.4(3) . .
C10 C9 C8 118.9(3) . .
C10 C9 C25 119.9(3) . .
C8 C9 C25 121.3(3) . .
C24 C23 C22 120.0(3) . .
C29B C15 C16 104.8(3) . .
C29B C15 C14 135.7(3) . .
C16 C15 C14 118.8(3) . .
C29B C15 C29 23.22(7) . .
C16 C15 C29 124.6(3) . .
C14 C15 C29 116.4(3) . .
C11 C10 C9 119.6(3) . .
C26 C25 C28 113.6(3) . .
C26 C25 C9 123.8(3) . .
C28 C25 C9 122.5(4) . .
C34 C33 C36 114.6(3) . .
C34 C33 C21 123.0(3) . .
C36 C33 C21 122.4(3) . .
C17 C18 C13 120.9(3) . .
C35 N5 C34 114.4(4) . .
C27 N2 C28 115.7(4) . .
C10 C11 C12 121.4(3) . .
C21 C22 C23 120.9(3) . .
C35 N6 C36 114.9(4) . .
C16 C17 C18 120.6(3) . .
N2 C28 C25 123.8(4) . .
C15 C16 C17 120.2(3) . .
N5 C34 C33 123.9(4) . .
N1 C26 C25 124.7(4) . .
C26 N1 C27 115.2(4) . .
N2 C27 N1 126.9(4) . .
N6 C35 N5 127.9(4) . .
N6 C36 C33 124.4(4) . .
C30 C29 C32 120.0 . .
C30 C29 C15 121.4(3) . .
C32 C29 C15 118.6(3) . .
N3 C30 C29 120.0 . .
C31 N3 C30 120.0 . .
N3 C31 N4 120.0 . .
C32 N4 C31 120.0 . .
N4 C32 C29 120.0 . .
C15 C29B C32B 124.4(3) . .
C15 C29B C30B 117.3(3) . .
C32B C29B C30B 117.3 . .
N3B C30B C29B 125.3 . .
C30B N3B C31B 107.2 . .
N4B C31B N3B 129.3 . .
C32B N4B C31B 112.5 . .
N4B C32B C29B 127.2 . .

loop_
_geom_bond_atom_site_label_1
_geom_bond_atom_site_label_2
_geom_bond_distance
_geom_bond_site_symmetry_2
C1 C2 1.393(4) .
C1 C6 1.393(4) .
C1 C7 1.480(4) .
C13 C18 1.382(4) .
C13 C14 1.395(4) .
C13 C3 1.481(4) .
C4 C3 1.384(4) .
C4 C5 1.394(4) .
C20 C19 1.389(4) .
C20 C21 1.399(4) .
C3 C2 1.389(4) .
C7 C8 1.389(4) .
C7 C12 1.390(4) .
C19 C24 1.392(4) .
C19 C5 1.482(4) .
C5 C6 1.393(4) .
C8 C9 1.395(4) .
C24 C23 1.379(5) .
C14 C15 1.383(4) .
C21 C22 1.365(5) .
C21 C33 1.483(5) .
C12 C11 1.380(5) .
C9 C10 1.384(5) .
C9 C25 1.474(5) .
C23 C22 1.383(5) .
C15 C29B 1.352(5) .
C15 C16 1.373(5) .
C15 C29 1.516(4) .
C10 C11 1.374(5) .
C25 C26 1.371(5) .
C25 C28 1.385(5) .
C33 C34 1.370(5) .
C33 C36 1.383(5) .
C18 C17 1.381(5) .
N5 C35 1.335(6) .
N5 C34 1.340(5) .
N2 C27 1.309(6) .
N2 C28 1.332(5) .
N6 C35 1.318(6) .
N6 C36 1.321(5) .
C17 C16 1.373(6) .
C26 N1 1.324(5) .
N1 C27 1.324(5) .
C29 C30 1.3900 .
C29 C32 1.3900 .
C30 N3 1.3900 .
N3 C31 1.3900 .
C31 N4 1.3900 .
N4 C32 1.3900 .
C29B C32B 1.4684 .
C29B C30B 1.4842 .
C30B N3B 1.3257 .
N3B C31B 1.5454 .
C31B N4B 1.5004 .
N4B C32B 1.1876 .
